data_7249004
loop_
_publ_author_name
'Panda, Subhra Jyoti'
'Agrawalla, Suraj Kumar'
'Purohit, Chandra Shekhar'

_publ_section_title
;
 Crystallographic insight into the binding modes of group 12 metal cations
 with N7-alkylated purines
;
_journal_issue 33
_journal_name_full CrystEngComm
_journal_page_first 4418
_journal_page_last 4430
_journal_paper_doi 10.1039/D4CE00341A
_journal_volume 26
_journal_year 2024
_chemical_formula_moiety 'C8 H7 Cl3 Hg N4'
_chemical_formula_sum 'C8 H7 Cl3 Hg N4'
_chemical_formula_weight 466.12
_space_group_crystal_system monoclinic
_space_group_IT_number 15
_space_group_name_Hall '-C 2yc'
_space_group_name_H-M_alt 'C 1 2/c 1'
_atom_sites_solution_hydrogens geom
_atom_sites_solution_primary dual
_audit_creation_date 2024-01-29
_audit_creation_method
;
Olex2 1.5
(compiled 2023.08.24 svn.re1ec1418 for OlexSys, GUI svn.r6817)
;
_audit_update_record
;
2024-06-24 deposited with the CCDC.	2024-07-09 downloaded from the CCDC.
;
_cell_angle_alpha 90
_cell_angle_beta 108.751(6)
_cell_angle_gamma 90
_cell_formula_units_Z 8
_cell_length_a 21.2883(13)
_cell_length_b 7.9852(4)
_cell_length_c 15.3182(8)
_cell_measurement_reflns_used 6635
_cell_measurement_temperature 99.99
_cell_measurement_theta_max 78.2400
_cell_measurement_theta_min 5.9400
_cell_volume 2465.8(2)
_computing_cell_refinement 'CrysAlisPro 1.171.40.67a (Rigaku OD, 2019)'
_computing_data_collection 'CrysAlisPro 1.171.40.67a (Rigaku OD, 2019)'
_computing_data_reduction 'CrysAlisPro 1.171.40.67a (Rigaku OD, 2019)'
_computing_molecular_graphics 'Olex2 1.5 (Dolomanov et al., 2009)'
_computing_publication_material 'Olex2 1.5 (Dolomanov et al., 2009)'
_computing_structure_refinement 'SHELXL 2019/2 (Sheldrick, 2015)'
_computing_structure_solution 'SHELXT 2018/2 (Sheldrick, 2018)'
_diffrn_ambient_environment N~2~
_diffrn_ambient_temperature 99.99
_diffrn_detector 'Hybrid Pixel Array Detector'
_diffrn_detector_area_resol_mean 5.8140
_diffrn_detector_type 'Pilatus 200K'
_diffrn_measured_fraction_theta_full 0.9918
_diffrn_measured_fraction_theta_max 0.9590
_diffrn_measurement_details
;
List of Runs (angles in degrees, time in seconds):

  # Type    Start    End  Width  t~exp~   \w     \q     \k     \f   Frames
#--------------------------------------------------------------------------
  1  \w   -106.00 -20.00   0.50    1.00    --  -38.50 152.00  29.00  172
  2  \w    -85.00  -3.00   0.50    1.00    --  -38.50 121.00-130.00  164
  3  \w     24.00  96.00   0.50    1.00    --   49.56-121.00 146.00  144
  4  \w     81.00 165.00   0.50    2.00    --  107.46 152.00  29.00  168
  5  \w     44.00 110.00   0.50    2.00    --  107.46-121.00 146.00  132
  6  \w     44.00 131.00   0.50    2.00    --  107.46-152.00 -13.00  174
  7  \w     99.00 171.00   0.50    2.00    --  107.46 121.00-130.00  144
  8  \w   -105.00 -35.00   0.50    1.00    --  -38.50 -37.00 -30.00  140
  9  \w    -42.00  28.00   0.50    1.00    --  -38.50  37.00-120.00  140
 10  \w     42.00 109.00   0.50    1.00    --   49.56-152.00 -13.00  134
 11  \w     62.00 113.00   0.50    1.00    --   49.56  57.00-120.00  102
 12  \w    144.00 170.00   0.50    2.00    --  107.46  61.00  30.00   52
 13  \w     46.00  73.00   0.50    2.00    --  107.46-125.00  90.00   54
 14  \w     46.00 121.00   0.50    2.00    --  107.46 -61.00 -90.00  150
 15  \w    132.00 172.00   0.50    2.00    --  107.46  45.00   0.00   80
 16  \w     46.00  77.00   0.50    2.00    --  107.46 -94.00-180.00   62
 17  \w     50.00 131.00   0.50    2.00    --  107.46 -77.00  30.00  162
 18  \w     88.00 113.00   0.50    2.00    --  107.46-125.00  90.00   50
 19  \w     98.00 170.00   0.50    2.00    --  107.46 125.00  60.00  144
 20  \w    105.00 130.00   0.50    2.00    --  107.46  30.00  30.00   50
 21  \w    138.00 175.00   0.50    2.00    --  107.46  30.00  30.00   74
 22  \w     43.00 110.00   0.50    2.00    --  107.46 -45.00  90.00  134
 23  \w    117.00 175.00   0.50    2.00    --  107.46  30.00 150.00  116
;
_diffrn_measurement_device 'four-circle diffractometer'
_diffrn_measurement_device_type 'SuperNova, Dual, Cu at home/near, Pilatus 200K'
_diffrn_measurement_method '\w scans'
_diffrn_orient_matrix_type 'CrysAlisPro convention (1999,Acta A55,543-557)'
_diffrn_orient_matrix_UB_11 0.0752369000
_diffrn_orient_matrix_UB_12 0.0199441000
_diffrn_orient_matrix_UB_13 0.0468422000
_diffrn_orient_matrix_UB_21 0.0099917000
_diffrn_orient_matrix_UB_22 -0.1878832000
_diffrn_orient_matrix_UB_23 -0.0149083000
_diffrn_orient_matrix_UB_31 0.0081222000
_diffrn_orient_matrix_UB_32 0.0402715000
_diffrn_orient_matrix_UB_33 -0.0940966000
_diffrn_radiation_monochromator mirror
_diffrn_radiation_probe x-ray
_diffrn_radiation_type 'Cu K\a'
_diffrn_radiation_wavelength 1.54184
_diffrn_reflns_av_R_equivalents 0.0736
_diffrn_reflns_av_unetI/netI 0.0478
_diffrn_reflns_Laue_measured_fraction_full 0.992
_diffrn_reflns_Laue_measured_fraction_max 0.961
_diffrn_reflns_limit_h_max 26
_diffrn_reflns_limit_h_min -26
_diffrn_reflns_limit_k_max 9
_diffrn_reflns_limit_k_min -10
_diffrn_reflns_limit_l_max 11
_diffrn_reflns_limit_l_min -19
_diffrn_reflns_number 8384
_diffrn_reflns_point_group_measured_fraction_full 0.992
_diffrn_reflns_point_group_measured_fraction_max 0.961
_diffrn_reflns_theta_full 67.684
_diffrn_reflns_theta_max 78.708
_diffrn_reflns_theta_min 4.387
_diffrn_source 'micro-focus sealed X-ray tube'
_diffrn_source_type 'SuperNova (Cu) X-ray Source'
_exptl_absorpt_coefficient_mu 28.206
_exptl_absorpt_correction_T_max 1.00000
_exptl_absorpt_correction_T_min 0.39961
_exptl_absorpt_correction_type multi-scan
_exptl_absorpt_process_details
;
CrysAlisPro 1.171.40.67a (Rigaku Oxford Diffraction, 2019)
Empirical absorption correction using spherical harmonics,
 implemented in SCALE3 ABSPACK scaling algorithm.
;
_exptl_crystal_colour 'clear light yellow'
_exptl_crystal_colour_lustre clear
_exptl_crystal_colour_modifier light
_exptl_crystal_colour_primary yellow
_exptl_crystal_density_diffrn 2.511
_exptl_crystal_description block
_exptl_crystal_F_000 1712
_exptl_crystal_preparation 'As per the reaction scheme'
_exptl_crystal_recrystallization_method 'Slow evaporation'
_exptl_crystal_size_max 0.24
_exptl_crystal_size_mid 0.21
_exptl_crystal_size_min 0.18
_refine_diff_density_max 1.733
_refine_diff_density_min -2.780
_refine_diff_density_rms 0.355
_refine_ls_extinction_method none
_refine_ls_goodness_of_fit_ref 1.120
_refine_ls_hydrogen_treatment constr
_refine_ls_matrix_type full
_refine_ls_number_parameters 147
_refine_ls_number_reflns 2555
_refine_ls_number_restraints 0
_refine_ls_restrained_S_all 1.120
_refine_ls_R_factor_all 0.0614
_refine_ls_R_factor_gt 0.0557
_refine_ls_shift/su_max 0.000
_refine_ls_shift/su_mean 0.000
_refine_ls_structure_factor_coef Fsqd
_refine_ls_weighting_details 'w=1/[\s^2^(Fo^2^)+(0.0798P)^2^+107.0663P] where P=(Fo^2^+2Fc^2^)/3'
_refine_ls_weighting_scheme calc
_refine_ls_wR_factor_gt 0.1531
_refine_ls_wR_factor_ref 0.1629
_reflns_Friedel_coverage 0.000
_reflns_number_gt 2340
_reflns_number_total 2555
_reflns_threshold_expression 'I > 2\s(I)'
_cod_data_source_file d4ce00341a2.cif
_cod_data_source_block HgACP
_cod_depositor_comments 'Adding full bibliography for 7249004--7249012.cif.'
_cod_database_code 7249004
_shelx_shelxl_version_number 2019/2
_chemical_oxdiff_formula 'C H N Cl Hg'
_chemical_oxdiff_usercomment 'LIGHT YELLOW BLOCK'
_shelx_space_group_comment
;
The symmetry employed for this shelxl refinement is uniquely defined
by the following loop, which should always be used as a source of
symmetry information in preference to the above space-group names.
They are only intended as comments.
;
_shelx_estimated_absorpt_t_max 0.081
_shelx_estimated_absorpt_t_min 0.056
_olex2_refinement_description
;
1. Fixed Uiso
 At 1.2 times of:
  All C(H) groups, All C(H,H) groups
2.a Secondary CH2 refined with riding coordinates:
 C10(H10A,H10B)
2.b Aromatic/amide H refined with riding coordinates:
 C2(H2), C8(H8), C11(H11)
2.c X=CH2 refined with riding coordinates:
 C12(H12A,H12B)
;
_olex2_exptl_crystal_mounting_method 'Mounted on the loop'
_olex2_submission_special_instructions 'No special instructions were received'
_oxdiff_exptl_absorpt_empirical_details
;
Empirical correction (ABSPACK) includes:
- Absorption correction using spherical harmonics
- Frame scaling
;
_oxdiff_exptl_absorpt_empirical_full_max 4.760
_oxdiff_exptl_absorpt_empirical_full_min 0.536

loop_
_space_group_symop_operation_xyz
'x, y, z'
'-x, y, -z+1/2'
'x+1/2, y+1/2, z'
'-x+1/2, y+1/2, -z+1/2'
'-x, -y, -z'
'x, -y, z-1/2'
'-x+1/2, -y+1/2, -z'
'x+1/2, -y+1/2, z-1/2'

loop_
_atom_site_label
_atom_site_type_symbol
_atom_site_fract_x
_atom_site_fract_y
_atom_site_fract_z
_atom_site_U_iso_or_equiv
_atom_site_adp_type
_atom_site_occupancy
_atom_site_site_symmetry_order
_atom_site_calc_flag
_atom_site_refinement_flags_posn
_atom_site_refinement_flags_adp
_atom_site_refinement_flags_occupancy
_atom_site_disorder_assembly
_atom_site_disorder_group
Hg1 Hg 0.500000 0.000000 0.500000 0.0274(2) Uani 1 2 d S . P . .
Hg2 Hg 0.500000 0.12117(9) 0.750000 0.0283(2) Uani 1 2 d S T P . .
Cl1 Cl 0.71610(19) 0.6648(5) 0.5732(2) 0.0556(10) Uani 1 1 d . . . . .
Cl2 Cl 0.42581(15) 0.0950(4) 0.36071(18) 0.0359(6) Uani 1 1 d . . . . .
Cl3 Cl 0.40924(13) 0.0673(4) 0.61525(16) 0.0319(6) Uani 1 1 d . . . . .
N1 N 0.6188(5) 0.4749(13) 0.4792(7) 0.029(2) Uani 1 1 d . . . . .
N3 N 0.5450(5) 0.3097(13) 0.5381(6) 0.029(2) Uani 1 1 d . . . . .
N7 N 0.6460(5) 0.5359(13) 0.7281(6) 0.032(2) Uani 1 1 d . . . . .
N9 N 0.5633(5) 0.3457(13) 0.7011(6) 0.031(2) Uani 1 1 d . . . . .
C2 C 0.5687(6) 0.3625(15) 0.4724(8) 0.029(2) Uani 1 1 d . . . . .
H2 H 0.548254 0.316160 0.412907 0.035 Uiso 1 1 calc R U . . .
C4 C 0.5783(5) 0.3792(13) 0.6206(7) 0.024(2) Uani 1 1 d . . . . .
C5 C 0.6274(6) 0.4942(13) 0.6359(7) 0.025(2) Uani 1 1 d . . . . .
C6 C 0.6489(6) 0.5345(16) 0.5615(8) 0.033(3) Uani 1 1 d . . . . .
C8 C 0.6053(6) 0.4403(17) 0.7634(8) 0.035(3) Uani 1 1 d . . . . .
H8 H 0.607440 0.442972 0.826357 0.042 Uiso 1 1 calc R U . . .
C10 C 0.6912(7) 0.6658(18) 0.7820(9) 0.048(4) Uani 1 1 d . . . . .
H10A H 0.691783 0.761171 0.740972 0.057 Uiso 1 1 calc R U . . .
H10B H 0.673942 0.707326 0.830775 0.057 Uiso 1 1 calc R U . . .
C11 C 0.7572(7) 0.6079(17) 0.8237(11) 0.047(3) Uani 1 1 d . . . . .
H11 H 0.781451 0.569841 0.785158 0.056 Uiso 1 1 calc R U . . .
C12 C 0.7866(9) 0.605(2) 0.9156(12) 0.066(5) Uani 1 1 d . . . . .
H12A H 0.763110 0.642387 0.955227 0.079 Uiso 1 1 calc R U . . .
H12B H 0.830813 0.565202 0.940958 0.079 Uiso 1 1 calc R U . . .

loop_
_atom_site_aniso_label
_atom_site_aniso_U_11
_atom_site_aniso_U_22
_atom_site_aniso_U_33
_atom_site_aniso_U_23
_atom_site_aniso_U_13
_atom_site_aniso_U_12
Hg1 0.0353(4) 0.0312(4) 0.0150(3) -0.0018(2) 0.0070(2) -0.0048(2)
Hg2 0.0284(4) 0.0461(4) 0.0111(3) 0.000 0.0073(2) 0.000
Cl1 0.055(2) 0.064(2) 0.0457(19) 0.0118(16) 0.0132(15) -0.0280(18)
Cl2 0.0426(15) 0.0464(17) 0.0171(12) -0.0048(11) 0.0074(10) 0.0069(12)
Cl3 0.0290(12) 0.0521(17) 0.0137(11) -0.0017(10) 0.0055(9) 0.0013(11)
N1 0.035(5) 0.032(5) 0.023(5) 0.009(4) 0.013(4) 0.000(4)
N3 0.037(5) 0.036(5) 0.014(4) 0.001(4) 0.008(3) -0.010(4)
N7 0.043(5) 0.027(5) 0.017(4) 0.003(4) -0.003(4) -0.010(4)
N9 0.042(5) 0.038(5) 0.018(4) -0.006(4) 0.017(4) -0.009(4)
C2 0.042(6) 0.028(6) 0.022(5) 0.005(4) 0.017(5) -0.005(5)
C4 0.025(5) 0.025(5) 0.020(5) 0.007(4) 0.007(4) 0.002(4)
C5 0.033(5) 0.025(5) 0.018(5) 0.007(4) 0.011(4) 0.005(4)
C6 0.044(7) 0.034(6) 0.022(6) 0.009(5) 0.011(5) 0.004(5)
C8 0.047(7) 0.038(7) 0.016(5) -0.004(5) 0.007(5) 0.002(5)
C10 0.055(8) 0.038(7) 0.032(7) 0.012(6) -0.012(6) -0.003(6)
C11 0.050(8) 0.032(7) 0.060(9) 0.003(6) 0.021(7) -0.004(6)
C12 0.054(9) 0.065(11) 0.051(9) 0.018(8) -0.022(7) -0.018(8)

loop_
_atom_type_symbol
_atom_type_description
_atom_type_scat_dispersion_real
_atom_type_scat_dispersion_imag
_atom_type_scat_source
C C 0.0181 0.0091 'International Tables Vol C Tables 4.2.6.8 and 6.1.1.4'
H H 0.0000 0.0000 'International Tables Vol C Tables 4.2.6.8 and 6.1.1.4'
Cl Cl 0.3639 0.7018 'International Tables Vol C Tables 4.2.6.8 and 6.1.1.4'
Hg Hg -4.2923 7.6849 'International Tables Vol C Tables 4.2.6.8 and 6.1.1.4'
N N 0.0311 0.0180 'International Tables Vol C Tables 4.2.6.8 and 6.1.1.4'

loop_
_geom_angle_atom_site_label_1
_geom_angle_atom_site_label_2
_geom_angle_atom_site_label_3
_geom_angle
_geom_angle_site_symmetry_1
_geom_angle_site_symmetry_3
_geom_angle_publ_flag
Cl2 Hg1 Cl2 180.0 5_656 . ?
Cl2 Hg1 N3 89.3(2) . . ?
Cl2 Hg1 N3 89.3(2) 5_656 5_656 ?
Cl2 Hg1 N3 90.7(2) 5_656 . ?
Cl2 Hg1 N3 90.7(2) . 5_656 ?
N3 Hg1 N3 180.0 . 5_656 ?
Cl3 Hg2 Cl3 159.10(16) 2_656 . ?
Cl3 Hg2 N9 91.4(2) 2_656 . ?
Cl3 Hg2 N9 91.4(2) . 2_656 ?
Cl3 Hg2 N9 103.7(2) 2_656 2_656 ?
Cl3 Hg2 N9 103.7(2) . . ?
N9 Hg2 N9 88.3(5) 2_656 . ?
C6 N1 C2 116.1(10) . . ?
C2 N3 Hg1 109.1(7) . . ?
C2 N3 C4 111.4(10) . . ?
C4 N3 Hg1 129.2(7) . . ?
C5 N7 C8 104.9(9) . . ?
C5 N7 C10 131.6(11) . . ?
C8 N7 C10 123.0(11) . . ?
C4 N9 Hg2 134.5(7) . . ?
C8 N9 Hg2 120.0(8) . . ?
C8 N9 C4 103.7(10) . . ?
N1 C2 H2 115.7 . . ?
N3 C2 N1 128.6(11) . . ?
N3 C2 H2 115.7 . . ?
N3 C4 N9 123.2(10) . . ?
N3 C4 C5 125.5(10) . . ?
C5 C4 N9 111.2(10) . . ?
N7 C5 C6 135.9(11) . . ?
C4 C5 N7 107.0(9) . . ?
C4 C5 C6 117.0(11) . . ?
N1 C6 Cl1 116.8(9) . . ?
N1 C6 C5 121.0(12) . . ?
C5 C6 Cl1 122.2(10) . . ?
N7 C8 H8 123.4 . . ?
N9 C8 N7 113.3(10) . . ?
N9 C8 H8 123.4 . . ?
N7 C10 H10A 108.9 . . ?
N7 C10 H10B 108.9 . . ?
H10A C10 H10B 107.7 . . ?
C11 C10 N7 113.3(13) . . ?
C11 C10 H10A 108.9 . . ?
C11 C10 H10B 108.9 . . ?
C10 C11 H11 118.8 . . ?
C12 C11 C10 122.4(16) . . ?
C12 C11 H11 118.8 . . ?
C11 C12 H12A 120.0 . . ?
C11 C12 H12B 120.0 . . ?
H12A C12 H12B 120.0 . . ?

loop_
_geom_bond_atom_site_label_1
_geom_bond_atom_site_label_2
_geom_bond_distance
_geom_bond_site_symmetry_2
_geom_bond_publ_flag
Hg1 Cl2 2.336(3) 5_656 ?
Hg1 Cl2 2.336(3) . ?
Hg1 N3 2.649(10) . ?
Hg1 N3 2.649(10) 5_656 ?
Hg2 Cl3 2.369(2) 2_656 ?
Hg2 Cl3 2.369(2) . ?
Hg2 N9 2.499(10) . ?
Hg2 N9 2.499(10) 2_656 ?
Cl1 C6 1.731(13) . ?
N1 C2 1.372(15) . ?
N1 C6 1.307(16) . ?
N3 C2 1.330(13) . ?
N3 C4 1.354(14) . ?
N7 C5 1.380(14) . ?
N7 C8 1.390(16) . ?
N7 C10 1.474(16) . ?
N9 C4 1.394(13) . ?
N9 C8 1.316(15) . ?
C2 H2 0.9500 . ?
C4 C5 1.354(15) . ?
C5 C6 1.395(15) . ?
C8 H8 0.9500 . ?
C10 H10A 0.9900 . ?
C10 H10B 0.9900 . ?
C10 C11 1.42(2) . ?
C11 H11 0.9500 . ?
C11 C12 1.35(2) . ?
C12 H12A 0.9500 . ?
C12 H12B 0.9500 . ?

loop_
_geom_torsion_atom_site_label_1
_geom_torsion_atom_site_label_2
_geom_torsion_atom_site_label_3
_geom_torsion_atom_site_label_4
_geom_torsion
_geom_torsion_site_symmetry_1
_geom_torsion_site_symmetry_2
_geom_torsion_site_symmetry_3
_geom_torsion_site_symmetry_4
_geom_torsion_publ_flag
Hg1 N3 C2 N1 -150.2(11) . . . . ?
Hg1 N3 C4 N9 -39.5(15) . . . . ?
Hg1 N3 C4 C5 143.7(9) . . . . ?
Hg2 N9 C4 N3 17.5(17) . . . . ?
Hg2 N9 C4 C5 -165.2(8) . . . . ?
Hg2 N9 C8 N7 168.0(8) . . . . ?
N3 C4 C5 N7 178.0(11) . . . . ?
N3 C4 C5 C6 -5.2(17) . . . . ?
N7 C5 C6 Cl1 1(2) . . . . ?
N7 C5 C6 N1 -178.4(12) . . . . ?
N7 C10 C11 C12 -117.8(16) . . . . ?
N9 C4 C5 N7 0.8(13) . . . . ?
N9 C4 C5 C6 177.6(10) . . . . ?
C2 N1 C6 Cl1 175.5(9) . . . . ?
C2 N1 C6 C5 -4.7(17) . . . . ?
C2 N3 C4 N9 179.8(11) . . . . ?
C2 N3 C4 C5 3.0(16) . . . . ?
C4 N3 C2 N1 -1.5(18) . . . . ?
C4 N9 C8 N7 1.0(14) . . . . ?
C4 C5 C6 Cl1 -174.2(9) . . . . ?
C4 C5 C6 N1 6.0(17) . . . . ?
C5 N7 C8 N9 -0.5(15) . . . . ?
C5 N7 C10 C11 -93.0(16) . . . . ?
C6 N1 C2 N3 2.5(19) . . . . ?
C8 N7 C5 C4 -0.2(13) . . . . ?
C8 N7 C5 C6 -176.1(13) . . . . ?
C8 N7 C10 C11 96.1(17) . . . . ?
C8 N9 C4 N3 -178.3(11) . . . . ?
C8 N9 C4 C5 -1.1(13) . . . . ?
C10 N7 C5 C4 -172.4(13) . . . . ?
C10 N7 C5 C6 12(2) . . . . ?
C10 N7 C8 N9 172.5(12) . . . . ?
